data_7207209
loop_
_publ_author_name
'Kang, Maoping'
'Luo, Daibing'
'Luo, Xiuchao'
'Chen, Ziyi'
'Lin, Zhien'

_publ_section_title
;
 Crystalline beryllium carboxylate frameworks with rutile-type and
 cubic-C3N4 topologies
;
_journal_issue 1
_journal_name_full CrystEngComm
_journal_page_first 95
_journal_paper_doi 10.1039/c1ce06224g
_journal_volume 14
_journal_year 2012
_chemical_formula_sum 'C48 H60 Be3 N6 O24'
_chemical_formula_weight 1132.05
_chemical_name_systematic
;
?
;
_space_group_IT_number 220
_symmetry_cell_setting cubic
_symmetry_space_group_name_Hall 'I -4bd 2c 3'
_symmetry_space_group_name_H-M 'I -4 3 d'
_atom_sites_solution_hydrogens geom
_atom_sites_solution_primary direct
_atom_sites_solution_secondary difmap
_audit_creation_method SHELXL-97
_cell_angle_alpha 90.00
_cell_angle_beta 90.00
_cell_angle_gamma 90.00
_cell_formula_units_Z 4
_cell_length_a 19.3050(2)
_cell_length_b 19.3050(2)
_cell_length_c 19.3050(2)
_cell_measurement_reflns_used 1180
_cell_measurement_temperature 293(2)
_cell_measurement_theta_max 28.7613
_cell_measurement_theta_min 3.3304
_cell_volume 7194.65(13)
_computing_structure_refinement 'SHELXL-97 (Sheldrick, 1997)'
_computing_structure_solution 'SHELXS-97 (Sheldrick, 1990)'
_diffrn_ambient_temperature 293(2)
_diffrn_measured_fraction_theta_full 0.997
_diffrn_measured_fraction_theta_max 0.997
_diffrn_measurement_device_type 'Xcalibur, Eos'
_diffrn_measurement_method '\w scans'
_diffrn_radiation_monochromator graphite
_diffrn_radiation_source 'fine-focus sealed tube'
_diffrn_radiation_type MoK\a
_diffrn_radiation_wavelength 0.71073
_diffrn_reflns_av_R_equivalents 0.0220
_diffrn_reflns_av_sigmaI/netI 0.0270
_diffrn_reflns_limit_h_max 13
_diffrn_reflns_limit_h_min -15
_diffrn_reflns_limit_k_max 22
_diffrn_reflns_limit_k_min -9
_diffrn_reflns_limit_l_max 12
_diffrn_reflns_limit_l_min -22
_diffrn_reflns_number 2998
_diffrn_reflns_theta_full 24.97
_diffrn_reflns_theta_max 24.97
_diffrn_reflns_theta_min 3.34
_exptl_absorpt_coefficient_mu 0.083
_exptl_absorpt_correction_T_max 1.00000
_exptl_absorpt_correction_T_min 0.96533
_exptl_absorpt_correction_type multi-scan
_exptl_crystal_colour colorless
_exptl_crystal_density_diffrn 1.045
_exptl_crystal_density_method 'not measured'
_exptl_crystal_description prism
_exptl_crystal_F_000 2376
_exptl_crystal_size_max 0.12
_exptl_crystal_size_mid 0.08
_exptl_crystal_size_min 0.06
_refine_diff_density_max 0.405
_refine_diff_density_min -0.281
_refine_diff_density_rms 0.076
_refine_ls_abs_structure_details 'Flack H D (1983), Acta Cryst. A39, 876-881'
_refine_ls_abs_structure_Flack -1(3)
_refine_ls_extinction_method none
_refine_ls_goodness_of_fit_ref 1.234
_refine_ls_hydrogen_treatment constr
_refine_ls_matrix_type full
_refine_ls_number_parameters 57
_refine_ls_number_reflns 964
_refine_ls_number_restraints 0
_refine_ls_restrained_S_all 1.234
_refine_ls_R_factor_all 0.0780
_refine_ls_R_factor_gt 0.0711
_refine_ls_shift/su_max 0.000
_refine_ls_shift/su_mean 0.000
_refine_ls_structure_factor_coef Fsqd
_refine_ls_weighting_details 'calc w=1/[\s^2^(Fo^2^)+(0.1286P)^2^+1.5682P] where P=(Fo^2^+2Fc^2^)/3'
_refine_ls_weighting_scheme calc
_refine_ls_wR_factor_gt 0.2169
_refine_ls_wR_factor_ref 0.2216
_reflns_number_gt 789
_reflns_number_total 964
_reflns_threshold_expression >2sigma(I)
_cod_data_source_file c1ce06224g.txt
_cod_data_source_block 2
_cod_original_cell_volume 7194.64(13)
_cod_original_sg_symbol_H-M I-43d
_cod_database_code 7207209

loop_
_symmetry_equiv_pos_as_xyz
'x, y, z'
'-x+1/2, -y, z+1/2'
'-x, y+1/2, -z+1/2'
'x+1/2, -y+1/2, -z'
'z, x, y'
'z+1/2, -x+1/2, -y'
'-z+1/2, -x, y+1/2'
'-z, x+1/2, -y+1/2'
'y, z, x'
'-y, z+1/2, -x+1/2'
'y+1/2, -z+1/2, -x'
'-y+1/2, -z, x+1/2'
'y+1/4, x+1/4, z+1/4'
'-y+1/4, -x+3/4, z+3/4'
'y+3/4, -x+1/4, -z+3/4'
'-y+3/4, x+3/4, -z+1/4'
'x+1/4, z+1/4, y+1/4'
'-x+3/4, z+3/4, -y+1/4'
'-x+1/4, -z+3/4, y+3/4'
'x+3/4, -z+1/4, -y+3/4'
'z+1/4, y+1/4, x+1/4'
'z+3/4, -y+1/4, -x+3/4'
'-z+3/4, y+3/4, -x+1/4'
'-z+1/4, -y+3/4, x+3/4'
'x+1/2, y+1/2, z+1/2'
'-x+1, -y+1/2, z+1'
'-x+1/2, y+1, -z+1'
'x+1, -y+1, -z+1/2'
'z+1/2, x+1/2, y+1/2'
'z+1, -x+1, -y+1/2'
'-z+1, -x+1/2, y+1'
'-z+1/2, x+1, -y+1'
'y+1/2, z+1/2, x+1/2'
'-y+1/2, z+1, -x+1'
'y+1, -z+1, -x+1/2'
'-y+1, -z+1/2, x+1'
'y+3/4, x+3/4, z+3/4'
'-y+3/4, -x+5/4, z+5/4'
'y+5/4, -x+3/4, -z+5/4'
'-y+5/4, x+5/4, -z+3/4'
'x+3/4, z+3/4, y+3/4'
'-x+5/4, z+5/4, -y+3/4'
'-x+3/4, -z+5/4, y+5/4'
'x+5/4, -z+3/4, -y+5/4'
'z+3/4, y+3/4, x+3/4'
'z+5/4, -y+3/4, -x+5/4'
'-z+5/4, y+5/4, -x+3/4'
'-z+3/4, -y+5/4, x+5/4'

loop_
_atom_site_label
_atom_site_type_symbol
_atom_site_fract_x
_atom_site_fract_y
_atom_site_fract_z
_atom_site_U_iso_or_equiv
_atom_site_adp_type
_atom_site_occupancy
_atom_site_symmetry_multiplicity
_atom_site_calc_flag
_atom_site_refinement_flags
Be1 Be 1.0000 0.7500 0.6250 0.0300(16) Uani 1 4 d S
O1 O 1.00996(12) 0.81951(12) 0.57924(12) 0.0453(8) Uani 1 1 d .
O2 O 0.9189(4) 0.8208(4) 0.5080(5) 0.100(4) Uani 0.75 1 d P
O2' O 0.9476(13) 0.8009(13) 0.492(2) 0.122(13) Uani 0.25 1 d P
C1 C 0.97364(18) 0.93735(18) 0.43946(18) 0.0394(9) Uani 1 1 d .
H1 H 0.9342 0.9171 0.4207 0.047 Uiso 1 1 calc R
C2 C 1.00413(18) 0.90871(17) 0.49830(18) 0.0390(9) Uani 1 1 d .
C3 C 0.9748(2) 0.8431(2) 0.5299(2) 0.0526(11) Uani 1 1 d .

loop_
_atom_site_aniso_label
_atom_site_aniso_U_11
_atom_site_aniso_U_22
_atom_site_aniso_U_33
_atom_site_aniso_U_23
_atom_site_aniso_U_13
_atom_site_aniso_U_12
Be1 0.029(2) 0.029(2) 0.031(4) 0.000 0.000 0.000
O1 0.0469(14) 0.0458(15) 0.0431(13) 0.0138(12) -0.0070(11) -0.0066(12)
O2 0.065(4) 0.097(6) 0.136(6) 0.094(6) -0.069(4) -0.056(4)
O2' 0.097(19) 0.072(13) 0.20(3) 0.011(14) -0.101(19) -0.024(12)
C1 0.0338(16) 0.0392(18) 0.0450(19) 0.0062(16) -0.0052(16) -0.0035(15)
C2 0.0395(18) 0.0404(18) 0.0372(17) 0.0083(16) -0.0005(16) -0.0043(15)
C3 0.045(2) 0.058(2) 0.055(2) 0.022(2) -0.0130(19) -0.022(2)

loop_
_atom_type_symbol
_atom_type_description
_atom_type_scat_dispersion_real
_atom_type_scat_dispersion_imag
_atom_type_scat_source
C C 0.0033 0.0016 'International Tables Vol C Tables 4.2.6.8 and 6.1.1.4'
H H 0.0000 0.0000 'International Tables Vol C Tables 4.2.6.8 and 6.1.1.4'
N N 0.0061 0.0033 'International Tables Vol C Tables 4.2.6.8 and 6.1.1.4'
Be Be 0.0005 0.0002 'International Tables Vol C Tables 4.2.6.8 and 6.1.1.4'
O O 0.0106 0.0060 'International Tables Vol C Tables 4.2.6.8 and 6.1.1.4'

loop_
_geom_angle_atom_site_label_1
_geom_angle_atom_site_label_2
_geom_angle_atom_site_label_3
_geom_angle
_geom_angle_site_symmetry_1
_geom_angle_site_symmetry_3
O1 Be1 O1 113.82(17) 26_664 .
O1 Be1 O1 107.34(8) 26_664 39_465
O1 Be1 O1 107.34(8) . 39_465
O1 Be1 O1 107.34(8) 26_664 16_646
O1 Be1 O1 107.34(8) . 16_646
O1 Be1 O1 113.82(17) 39_465 16_646
C3 O1 Be1 130.6(2) . .
O2' O2 C3 70(2) . .
O2 O2' C3 74(3) . .
C2 C1 C2 120.5(3) 7_674 .
C2 C1 H1 119.8 7_674 .
C2 C1 H1 119.8 . .
C1 C2 C1 119.5(3) 10_756 .
C1 C2 C3 120.3(3) 10_756 .
C1 C2 C3 120.1(3) . .
O2' C3 O2 35.1(15) . .
O2' C3 O1 116.3(12) . .
O2 C3 O1 127.2(4) . .
O2' C3 C2 119.0(16) . .
O2 C3 C2 118.7(4) . .
O1 C3 C2 114.0(3) . .

loop_
_geom_bond_atom_site_label_1
_geom_bond_atom_site_label_2
_geom_bond_distance
_geom_bond_site_symmetry_2
Be1 O1 1.618(2) 26_664
Be1 O1 1.618(2) .
Be1 O1 1.618(2) 39_465
Be1 O1 1.618(2) 16_646
O1 C3 1.256(4) .
O2 O2' 0.74(4) .
O2 C3 1.237(8) .
O2' C3 1.21(3) .
C1 C2 1.386(5) 7_674
C1 C2 1.394(5) .
C1 H1 0.9300 .
C2 C1 1.386(5) 10_756
C2 C3 1.515(5) .
